data_4000023
loop_
_publ_author_name
'M\'ezi\`ere, C\'ecile'
'Fourmigu\'e, Marc'
'Canadell, Enric'
'Cl\'erac, Rodolphe'
'Bechgaard, Klaus'
'Auban-Senzier, Pascale'

_publ_section_title
;
 Mixed-Valence, Layered, Cation Radical Salts of the Ethane-Bridged Dimeric
 Tetrathiafulvalene [(EDT-TTF--CH~2^--^~)~2~^&#x2022;+^][X^-^][THF]~0.5~,
 X^-^ = FeCl~4~^-^, GaCl~4~^-^
;
_journal_coden_ASTM CMATEX
_journal_issue 8
_journal_name_full 'Chemistry of Materials'
_journal_page_first 2250
_journal_page_last 2256
_journal_paper_doi 10.1021/cm0001511
_journal_volume 12
_journal_year 2000
_chemical_formula_moiety 'C18 H14 S12, GaCl4, (C4H8O)0.5'
_chemical_formula_sum 'C20 H18 Cl4 Ga O0.5 S12'
_chemical_formula_weight 862.58
_chemical_name_common 'Bis(EDT)ethane, GaCl4, 0.5 THF'
_chemical_name_systematic
;
1,2-bis(ethylenedithiotetrathiafulvalenyl)ethane, tetrachlorogallate,
1/2 tetrahydrofurane
;
_space_group_IT_number 15
_symmetry_cell_setting monoclinic
_symmetry_space_group_name_Hall '-C 2yc'
_symmetry_space_group_name_H-M 'C 1 2/c 1'
_atom_sites_solution_hydrogens geom
_atom_sites_solution_primary direct
_atom_sites_solution_secondary difmap
_audit_creation_method SHELXL
_cell_angle_alpha 90.00
_cell_angle_beta 90.804(10)
_cell_angle_gamma 90.00
_cell_formula_units_Z 8
_cell_length_a 14.5016(14)
_cell_length_b 13.9153(14)
_cell_length_c 31.139(3)
_cell_measurement_reflns_used 5000
_cell_measurement_temperature 293(2)
_cell_measurement_theta_max 24
_cell_measurement_theta_min 2
_cell_volume 6283.0(11)
_computing_cell_refinement 'SELECT [Stoe IPDS]'
_computing_data_collection 'EXPOSE [Stoe IPDS]'
_computing_data_reduction 'INTEGRATe [Stoe IPDS]'
_computing_molecular_graphics 'ORTEP [Johnson, 1976]'
_computing_structure_refinement 'SHELXL-93 (Sheldrick, 1993)'
_computing_structure_solution 'SHELXS-86 (Sheldrick, 1990)'
_diffrn_ambient_temperature 293(2)
_diffrn_measurement_device 'area detector'
_diffrn_measurement_device_type 'Stoe IPDS'
_diffrn_measurement_method 'rotation, phi incr. 0.8&#x00A1;'
_diffrn_radiation_monochromator graphite
_diffrn_radiation_source 'fine-focus sealed tube'
_diffrn_radiation_type MoK\a
_diffrn_radiation_wavelength 0.71073
_diffrn_reflns_av_R_equivalents 0.0780
_diffrn_reflns_av_sigmaI/netI 0.0649
_diffrn_reflns_limit_h_max 15
_diffrn_reflns_limit_h_min -15
_diffrn_reflns_limit_k_max 15
_diffrn_reflns_limit_k_min -15
_diffrn_reflns_limit_l_max 35
_diffrn_reflns_limit_l_min -35
_diffrn_reflns_number 24222
_diffrn_reflns_theta_max 23.92
_diffrn_reflns_theta_min 2.03
_diffrn_standards_decay_% 0
_exptl_absorpt_coefficient_mu 2.031
_exptl_absorpt_correction_T_max 0.9249
_exptl_absorpt_correction_T_min 0.5789
_exptl_absorpt_correction_type 'numerical [FACEIT, Stoe-IPDS]'
_exptl_crystal_colour black
_exptl_crystal_density_diffrn 1.824
_exptl_crystal_density_meas ?
_exptl_crystal_density_method .
_exptl_crystal_description parallelepiped
_exptl_crystal_F_000 3464
_exptl_crystal_size_max 0.231
_exptl_crystal_size_mid 0.195
_exptl_crystal_size_min 0.019
_refine_diff_density_max 0.577
_refine_diff_density_min -0.433
_refine_diff_density_rms 0.078
_refine_ls_extinction_coef ?
_refine_ls_extinction_method none
_refine_ls_goodness_of_fit_all 0.933
_refine_ls_goodness_of_fit_obs 1.084
_refine_ls_hydrogen_treatment constr
_refine_ls_matrix_type full
_refine_ls_number_parameters 326
_refine_ls_number_reflns 4628
_refine_ls_number_restraints 0
_refine_ls_restrained_S_all 0.945
_refine_ls_restrained_S_obs 1.084
_refine_ls_R_factor_all 0.0873
_refine_ls_R_factor_obs 0.0479
_refine_ls_shift/esd_max 0.001
_refine_ls_shift/esd_mean 0.000
_refine_ls_structure_factor_coef Fsqd
_refine_ls_weighting_details 'w=1/[\s^2^(Fo^2^)+(0.0579P)^2^+0.0000P] where P=(Fo^2^+2Fc^2^)/3'
_refine_ls_weighting_scheme calc
_refine_ls_wR_factor_all 0.1138
_refine_ls_wR_factor_obs 0.1006
_reflns_number_observed 2868
_reflns_number_total 4630
_reflns_observed_criterion >2sigma(I)
_cod_data_source_file cm0001511.cif
_cod_data_source_block cp102mono
_cod_depositor_comments
;
The following automatic conversions were performed:

'_refine_ls_weighting_scheme' value 'calc
w=1/[\s^2^(Fo^2^)+(0.0579P)^2^+0.0000P] where P=(Fo^2^+2Fc^2^)/3' was
changed to 'calc'. New tag '_refine_ls_weighting_details' was
created. The value of the new tag was set to
'w=1/[\s^2^(Fo^2^)+(0.0579P)^2^+0.0000P] where P=(Fo^2^+2Fc^2^)/3'.

Automatic conversion script
Id: cif_fix_values 3143 2015-03-26 13:38:13Z robertas 
;
_cod_original_sg_symbol_H-M C2/c
_cod_original_formula_sum 'C20 H18 Cl4 Ga O0.50 S12'
_cod_database_code 4000023

loop_
_symmetry_equiv_pos_as_xyz
'x, y, z'
'-x, y, -z+1/2'
'x+1/2, y+1/2, z'
'-x+1/2, y+1/2, -z+1/2'
'-x, -y, -z'
'x, -y, z-1/2'
'-x+1/2, -y+1/2, -z'
'x+1/2, -y+1/2, z-1/2'

loop_
_atom_site_aniso_label
_atom_site_aniso_U_11
_atom_site_aniso_U_22
_atom_site_aniso_U_33
_atom_site_aniso_U_23
_atom_site_aniso_U_13
_atom_site_aniso_U_12
S1 0.0206(10) 0.0721(10) 0.0398(9) -0.0036(8) 0.0064(6) -0.0054(7)
S2 0.0219(9) 0.0530(8) 0.0405(9) 0.0072(7) 0.0068(6) 0.0032(6)
S3 0.0230(10) 0.0914(12) 0.0399(9) 0.0013(8) 0.0050(7) -0.0005(8)
S4 0.0214(9) 0.0601(9) 0.0389(9) 0.0067(7) 0.0073(6) 0.0050(7)
S5 0.0398(14) 0.191(2) 0.0347(10) 0.0168(12) 0.0106(8) 0.0257(13)
S6 0.0220(11) 0.1198(15) 0.0456(10) -0.0028(10) 0.0096(7) 0.0089(9)
S7 0.0205(9) 0.0498(8) 0.0430(9) 0.0035(7) 0.0075(6) 0.0025(6)
S8 0.0202(9) 0.0579(9) 0.0448(9) -0.0071(7) 0.0051(6) -0.0001(7)
S9 0.0274(10) 0.0696(10) 0.0464(9) 0.0102(8) 0.0071(7) 0.0076(7)
S10 0.0193(9) 0.0587(9) 0.0439(9) -0.0031(7) 0.0082(6) -0.0014(6)
S11 0.0546(13) 0.0835(12) 0.0427(10) 0.0019(9) 0.0155(8) -0.0056(9)
S12 0.0237(11) 0.0835(12) 0.0607(11) -0.0092(9) 0.0149(7) -0.0069(8)
C1 0.026(4) 0.045(3) 0.045(4) -0.005(3) 0.012(3) -0.003(2)
C2 0.018(4) 0.040(3) 0.040(3) -0.003(3) 0.012(2) -0.002(2)
C3 0.031(4) 0.045(3) 0.036(3) 0.007(3) 0.016(3) 0.005(3)
C4 0.021(4) 0.032(3) 0.046(4) 0.000(2) 0.003(2) -0.001(2)
C5 0.022(4) 0.051(3) 0.033(3) 0.003(3) 0.007(2) 0.001(3)
C6 0.028(4) 0.075(4) 0.039(4) 0.008(3) 0.014(3) 0.009(3)
C7 0.019(4) 0.068(4) 0.044(4) 0.011(3) 0.008(3) 0.006(3)
C8 0.061(7) 0.197(10) 0.049(5) 0.000(5) 0.021(4) 0.041(6)
C9 0.043(5) 0.122(6) 0.063(5) -0.014(5) 0.007(4) 0.022(4)
C10 0.015(4) 0.041(3) 0.056(4) 0.003(3) 0.007(3) 0.005(2)
C11 0.026(4) 0.033(3) 0.039(3) 0.001(2) 0.010(3) -0.001(2)
C12 0.027(4) 0.043(3) 0.039(3) -0.006(3) 0.014(3) -0.001(2)
C13 0.021(4) 0.041(3) 0.045(4) -0.001(3) 0.008(3) 0.002(2)
C14 0.019(4) 0.036(3) 0.043(3) 0.001(2) 0.006(2) 0.001(2)
C15 0.033(4) 0.044(3) 0.044(4) 0.002(3) 0.015(3) 0.002(3)
C16 0.026(4) 0.044(3) 0.048(4) -0.006(3) 0.013(3) 0.000(3)
C17 0.052(8) 0.230(12) 0.087(7) 0.045(7) 0.037(6) -0.023(7)
C18 0.054(7) 0.220(11) 0.076(7) 0.037(7) 0.027(5) -0.002(7)
Ga 0.0418(5) 0.0579(4) 0.0487(4) -0.0040(3) 0.0005(3) -0.0023(3)
Cl1 0.090(2) 0.134(2) 0.0441(11) 0.0040(11) -0.0070(10) 0.0268(13)
Cl2 0.101(2) 0.0994(14) 0.0497(11) -0.0175(10) 0.0033(10) 0.0199(12)
Cl3 0.076(2) 0.0589(11) 0.098(2) -0.0020(10) 0.0018(11) 0.0065(9)
Cl4 0.063(2) 0.133(2) 0.187(3) -0.015(2) 0.015(2) -0.0434(14)

loop_
_atom_site_label
_atom_site_type_symbol
_atom_site_fract_x
_atom_site_fract_y
_atom_site_fract_z
_atom_site_U_iso_or_equiv
_atom_site_thermal_displace_type
_atom_site_occupancy
_atom_site_calc_flag
_atom_site_refinement_flags
_atom_site_disorder_group
S1 S -0.03769(10) 0.12827(11) 0.40816(5) 0.0441(4) Uani 1 d . .
S2 S 0.08268(10) 0.12589(10) 0.48375(5) 0.0384(4) Uani 1 d . .
S3 S 0.13658(11) 0.11694(12) 0.34693(5) 0.0514(4) Uani 1 d . .
S4 S 0.26148(10) 0.11725(10) 0.42058(5) 0.0401(4) Uani 1 d . .
S5 S 0.27963(14) 0.1153(2) 0.28174(6) 0.0884(7) Uani 1 d . .
S6 S 0.43135(12) 0.11636(14) 0.36876(5) 0.0624(5) Uani 1 d . .
S7 S -0.38757(10) 0.12010(10) 0.55379(5) 0.0377(4) Uani 1 d . .
S8 S -0.51643(10) 0.13145(10) 0.48062(5) 0.0409(4) Uani 1 d . .
S9 S -0.55809(11) 0.12800(11) 0.61952(5) 0.0477(4) Uani 1 d . .
S10 S -0.68833(10) 0.13499(10) 0.54653(5) 0.0405(4) Uani 1 d . .
S11 S -0.69900(13) 0.11707(13) 0.68602(5) 0.0602(5) Uani 1 d . .
S12 S -0.85526(12) 0.12542(12) 0.59880(6) 0.0558(5) Uani 1 d . .
C1 C -0.1950(4) 0.1234(4) 0.4568(2) 0.0382(14) Uani 1 d . .
H1A H -0.2161(4) 0.0691(4) 0.4398(2) 0.046 Uiso 1 calc R .
H1B H -0.2171(4) 0.1815(4) 0.4428(2) 0.046 Uiso 1 calc R .
C2 C -0.0923(4) 0.1244(3) 0.4577(2) 0.0324(13) Uani 1 d . .
C3 C -0.0346(4) 0.1244(4) 0.4917(2) 0.0371(14) Uani 1 d . .
H3 H -0.0578(4) 0.1235(4) 0.5194(2) 0.044 Uiso 1 calc R .
C4 C 0.0737(4) 0.1254(3) 0.4286(2) 0.0329(13) Uani 1 d . .
C5 C 0.1493(4) 0.1222(4) 0.4021(2) 0.0352(13) Uani 1 d . .
C6 C 0.2532(4) 0.1169(4) 0.3362(2) 0.047(2) Uani 1 d . .
C7 C 0.3122(4) 0.1176(4) 0.3702(2) 0.0433(15) Uani 1 d . .
C8 C 0.3999(6) 0.0935(8) 0.2827(2) 0.102(3) Uani 1 d . .
H8A H 0.4112(6) 0.0467(8) 0.2603(2) 0.123 Uiso 1 calc R .
H8B H 0.4289(6) 0.1528(8) 0.2736(2) 0.123 Uiso 1 calc R .
C9 C 0.4483(5) 0.0631(6) 0.3179(2) 0.076(2) Uani 1 d . .
H9A H 0.5133(5) 0.0697(6) 0.3115(2) 0.091 Uiso 1 calc R .
H9B H 0.4364(5) -0.0052(6) 0.3211(2) 0.091 Uiso 1 calc R .
C10 C -0.2368(4) 0.1169(4) 0.5014(2) 0.0373(13) Uani 1 d . .
H10A H -0.2170(4) 0.0571(4) 0.5147(2) 0.045 Uiso 1 calc R .
H10B H -0.2123(4) 0.1691(4) 0.5189(2) 0.045 Uiso 1 calc R .
C11 C -0.3394(4) 0.1214(3) 0.5021(2) 0.0326(13) Uani 1 d . .
C12 C -0.3995(4) 0.1259(3) 0.4695(2) 0.0362(13) Uani 1 d . .
H12 H -0.3792(4) 0.1261(3) 0.4413(2) 0.043 Uiso 1 calc R .
C13 C -0.5012(4) 0.1281(4) 0.5361(2) 0.0357(13) Uani 1 d . .
C14 C -0.5739(4) 0.1304(3) 0.5642(2) 0.0325(13) Uani 1 d . .
C15 C -0.6760(4) 0.1249(4) 0.6314(2) 0.0403(14) Uani 1 d . .
C16 C -0.7357(4) 0.1279(4) 0.5982(2) 0.0389(14) Uani 1 d . .
C17 C -0.8151(7) 0.0767(9) 0.6831(3) 0.122(4) Uani 1 d . .
H17A H -0.8125(7) 0.0076(9) 0.6792(3) 0.147 Uiso 1 calc R .
H17B H -0.8408(7) 0.0875(9) 0.7113(3) 0.147 Uiso 1 calc R .
C18 C -0.8786(7) 0.1103(8) 0.6541(3) 0.116(4) Uani 1 d . .
H18A H -0.8987(7) 0.1724(8) 0.6646(3) 0.140 Uiso 1 calc R .
H18B H -0.9315(7) 0.0679(8) 0.6557(3) 0.140 Uiso 1 calc R .
Ga Ga -0.32757(5) 0.29281(5) 0.34206(2) 0.0494(2) Uani 1 d . .
Cl1 Cl -0.4112(2) 0.3232(2) 0.28672(6) 0.0893(7) Uani 1 d . .
Cl2 Cl -0.3909(2) 0.35930(14) 0.39762(6) 0.0833(6) Uani 1 d . .
Cl3 Cl -0.32159(15) 0.13846(12) 0.35242(7) 0.0775(6) Uani 1 d . .
Cl4 Cl -0.1899(2) 0.3455(2) 0.33617(11) 0.1277(10) Uani 1 d . .
C19 C 0.0608(9) 0.1785(8) 0.2259(4) 0.145(4) Uiso 1 d . .
H19A H 0.0497(9) 0.1839(8) 0.1952(4) 0.174 Uiso 1 calc R .
H19B H 0.1254(9) 0.1920(8) 0.2319(4) 0.174 Uiso 1 calc R .
C20 C 0.0380(9) 0.0878(8) 0.2401(5) 0.163(5) Uiso 1 d . .
H20A H 0.0337(9) 0.0445(8) 0.2158(5) 0.195 Uiso 1 calc R .
H20B H 0.0865(9) 0.0644(8) 0.2592(5) 0.195 Uiso 1 calc R .
O1 O 0.0000 0.2470(13) 0.2500 0.255(7) Uiso 1 d S .

loop_
_atom_type_symbol
_atom_type_description
_atom_type_scat_dispersion_real
_atom_type_scat_dispersion_imag
_atom_type_scat_source
C C 0.0033 0.0016 'International Tables Vol C Tables 4.2.6.8 and 6.1.1.4'
H H 0.0000 0.0000 'International Tables Vol C Tables 4.2.6.8 and 6.1.1.4'
S S 0.1246 0.1234 'International Tables Vol C Tables 4.2.6.8 and 6.1.1.4'
Cl Cl 0.1484 0.1585 'International Tables Vol C Tables 4.2.6.8 and 6.1.1.4'
Ga Ga 0.2307 1.6083 'International Tables Vol C Tables 4.2.6.8 and 6.1.1.4'
O O 0.0106 0.0060 'International Tables Vol C Tables 4.2.6.8 and 6.1.1.4'

loop_
_geom_angle_atom_site_label_1
_geom_angle_atom_site_label_2
_geom_angle_atom_site_label_3
_geom_angle
_geom_angle_site_symmetry_1
_geom_angle_site_symmetry_3
_geom_angle_publ_flag
C4 S1 C2 96.1(3) . . ?
C4 S2 C3 94.7(3) . . ?
C5 S3 C6 95.8(3) . . ?
C5 S4 C7 96.3(3) . . ?
C6 S5 C8 102.4(3) . . ?
C7 S6 C9 100.3(3) . . ?
C13 S7 C11 95.5(3) . . ?
C12 S8 C13 94.9(3) . . ?
C14 S9 C15 95.4(3) . . ?
C14 S10 C16 95.3(3) . . ?
C15 S11 C17 99.5(4) . . ?
C16 S12 C18 102.6(4) . . ?
C2 C1 C10 113.1(5) . . ?
C3 C2 C1 128.8(5) . . ?
C3 C2 S1 114.4(4) . . ?
C1 C2 S1 116.7(4) . . ?
C2 C3 S2 119.5(4) . . ?
C5 C4 S2 123.2(4) . . ?
C5 C4 S1 121.7(4) . . ?
S2 C4 S1 115.2(3) . . ?
C4 C5 S4 123.8(4) . . ?
C4 C5 S3 121.4(4) . . ?
S4 C5 S3 114.7(3) . . ?
C7 C6 S3 117.4(5) . . ?
C7 C6 S5 128.0(5) . . ?
S3 C6 S5 114.6(4) . . ?
C6 C7 S6 127.0(5) . . ?
C6 C7 S4 115.7(5) . . ?
S6 C7 S4 117.3(3) . . ?
C9 C8 S5 124.3(6) . . ?
C8 C9 S6 120.9(6) . . ?
C11 C10 C1 114.8(5) . . ?
C12 C11 C10 129.4(5) . . ?
C12 C11 S7 115.8(4) . . ?
C10 C11 S7 114.8(4) . . ?
C11 C12 S8 118.7(4) . . ?
C14 C13 S7 122.2(4) . . ?
C14 C13 S8 122.7(4) . . ?
S7 C13 S8 115.1(3) . . ?
C13 C14 S9 122.5(4) . . ?
C13 C14 S10 122.3(4) . . ?
S9 C14 S10 115.2(3) . . ?
C16 C15 S11 128.6(5) . . ?
C16 C15 S9 117.3(4) . . ?
S11 C15 S9 114.1(4) . . ?
C15 C16 S12 128.8(5) . . ?
C15 C16 S10 116.8(5) . . ?
S12 C16 S10 114.4(4) . . ?
C18 C17 S11 123.8(8) . . ?
C17 C18 S12 123.2(8) . . ?
Cl1 Ga Cl4 112.57(12) . . ?
Cl1 Ga Cl3 109.64(9) . . ?
Cl4 Ga Cl3 108.45(10) . . ?
Cl1 Ga Cl2 108.42(9) . . ?
Cl4 Ga Cl2 109.12(11) . . ?
Cl3 Ga Cl2 108.57(9) . . ?
C20 C19 O1 105.9(12) . . ?
C20 C20 C19 111.7(8) 2 . ?
C19 O1 C19 101.4(15) 2 . ?

loop_
_geom_bond_atom_site_label_1
_geom_bond_atom_site_label_2
_geom_bond_distance
_geom_bond_site_symmetry_2
_geom_bond_publ_flag
S1 C4 1.729(6) . ?
S1 C2 1.744(5) . ?
S2 C4 1.720(5) . ?
S2 C3 1.723(6) . ?
S3 C5 1.728(5) . ?
S3 C6 1.728(6) . ?
S4 C5 1.720(6) . ?
S4 C7 1.742(6) . ?
S5 C6 1.745(6) . ?
S5 C8 1.771(9) . ?
S6 C7 1.728(6) . ?
S6 C9 1.768(7) . ?
S7 C13 1.733(6) . ?
S7 C11 1.763(5) . ?
S8 C12 1.738(6) . ?
S8 C13 1.740(6) . ?
S9 C14 1.736(5) . ?
S9 C15 1.754(6) . ?
S10 C14 1.742(6) . ?
S10 C16 1.761(6) . ?
S11 C15 1.742(6) . ?
S11 C17 1.775(10) . ?
S12 C16 1.735(6) . ?
S12 C18 1.772(9) . ?
C1 C2 1.490(8) . ?
C1 C10 1.526(8) . ?
C2 C3 1.340(8) . ?
C4 C5 1.381(7) . ?
C6 C7 1.351(8) . ?
C8 C9 1.362(10) . ?
C10 C11 1.491(8) . ?
C11 C12 1.330(8) . ?
C13 C14 1.380(7) . ?
C15 C16 1.339(8) . ?
C17 C18 1.365(12) . ?
Ga Cl1 2.136(2) . ?
Ga Cl4 2.137(2) . ?
Ga Cl3 2.173(2) . ?
Ga Cl2 2.177(2) . ?
C19 C20 1.379(13) . ?
C19 O1 1.507(13) . ?
C20 C20 1.27(2) 2 ?
O1 C19 1.507(13) 2 ?
